data_2243471
loop_
_publ_author_name
'Harish Chinthal, Chayanna'
'Yathirajan, Hemmige S.'
'Kavitha, Channappa N.'
'Foro, Sabine'
'Glidewell, Christopher'

_publ_section_title
;
 The crystal structures of salts of <i>N</i>-(4-fluorophenyl)piperazine
 with four aromatic carboxylic acids and with picric acid
;
_journal_coeditor_code HB7928
_journal_issue 8
_journal_name_full 'Acta Crystallographica Section E'
_journal_page_first 1179
_journal_page_last 1186
_journal_paper_doi 10.1107/S2056989020008749
_journal_volume 76
_journal_year 2020
_chemical_formula_iupac 'C10 H14 F N2 +, C6 H2 N3 O7 -'
_chemical_formula_moiety 'C10 H14 F N2 +, C6 H2 N3 O7 -'
_chemical_formula_sum 'C16 H16 F N5 O7'
_chemical_formula_weight 409.34
_chemical_name_systematic
;
4-(4-Fluorophenyl)piperazin-1-ium 2,4,6-trinitrophenolate
;
_space_group_crystal_system monoclinic
_space_group_IT_number 14
_space_group_name_Hall '-P 2yn'
_space_group_name_H-M_alt 'P 1 21/n 1'
_atom_sites_solution_hydrogens mixed
_atom_sites_solution_primary difmap
_audit_creation_method SHELXL-2014
_cell_angle_alpha 90
_cell_angle_beta 117.84(2)
_cell_angle_gamma 90
_cell_formula_units_Z 4
_cell_length_a 16.658(2)
_cell_length_b 6.6734(6)
_cell_length_c 17.553(3)
_cell_measurement_reflns_used 3865
_cell_measurement_temperature 293(2)
_cell_measurement_theta_max 27.784
_cell_measurement_theta_min 2.625
_cell_volume 1725.4(5)
_computing_cell_refinement
;
CrysAlis RED (Oxford Diffraction, 2009)
;
_computing_data_collection
;
CrysAlis CCD (Oxford Diffraction, 2009)
;
_computing_data_reduction
;
CrysAlis RED (Oxford Diffraction, 2009)
;
_computing_molecular_graphics
;
PLATON (Spek, 2020)
;
_computing_publication_material
;
SHELXL-2014 (Sheldrick, 2015b) and PLATON (Spek, 2020)
;
_computing_structure_refinement
;
SHELXL-2014 (Sheldrick, 2015b)
;
_computing_structure_solution
;
SHELXT (Sheldrick, 2015a)
;
_diffrn_ambient_temperature 293(2)
_diffrn_measured_fraction_theta_full 0.999
_diffrn_measured_fraction_theta_max 0.948
_diffrn_measurement_device_type
;
Oxford Diffraction Xcalibur with Sapphire CCD
;
_diffrn_measurement_method '\w scans'
_diffrn_radiation_monochromator graphite
_diffrn_radiation_type MoK\a
_diffrn_radiation_wavelength 0.71073
_diffrn_reflns_av_R_equivalents 0.0186
_diffrn_reflns_av_unetI/netI 0.0171
_diffrn_reflns_limit_h_max 20
_diffrn_reflns_limit_h_min -21
_diffrn_reflns_limit_k_max 8
_diffrn_reflns_limit_k_min -8
_diffrn_reflns_limit_l_max 17
_diffrn_reflns_limit_l_min -23
_diffrn_reflns_number 12153
_diffrn_reflns_theta_full 25.242
_diffrn_reflns_theta_max 27.784
_diffrn_reflns_theta_min 2.625
_diffrn_source 'Enhance (Mo) X-ray Source'
_diffrn_standards_decay_% 0
_diffrn_standards_interval_count 0
_diffrn_standards_interval_time 0
_diffrn_standards_number 0
_exptl_absorpt_coefficient_mu 0.132
_exptl_absorpt_correction_T_max 0.949
_exptl_absorpt_correction_T_min 0.816
_exptl_absorpt_correction_type multi-scan
_exptl_absorpt_process_details
;
(CrysAlis RED; Oxford Diffraction, 2009)
;
_exptl_crystal_colour orange
_exptl_crystal_density_diffrn 1.576
_exptl_crystal_description block
_exptl_crystal_F_000 848
_exptl_crystal_size_max 0.480
_exptl_crystal_size_mid 0.400
_exptl_crystal_size_min 0.400
_refine_diff_density_max 0.453
_refine_diff_density_min -0.267
_refine_ls_extinction_coef 0.0063(12)
_refine_ls_extinction_expression Fc^*^=kFc[1+0.001xFc^2^\l^3^/sin(2\q)]^-1/4^
_refine_ls_extinction_method SHELXL
_refine_ls_goodness_of_fit_ref 1.054
_refine_ls_hydrogen_treatment mixed
_refine_ls_matrix_type full
_refine_ls_number_parameters 269
_refine_ls_number_reflns 3865
_refine_ls_number_restraints 0
_refine_ls_restrained_S_all 1.054
_refine_ls_R_factor_all 0.0609
_refine_ls_R_factor_gt 0.0450
_refine_ls_shift/su_max 0.001
_refine_ls_shift/su_mean 0.000
_refine_ls_structure_factor_coef Fsqd
_refine_ls_weighting_details 'w=1/[\s^2^(Fo^2^)+(0.0690P)^2^+0.5350P] where P=(Fo^2^+2Fc^2^)/3'
_refine_ls_weighting_scheme calc
_refine_ls_wR_factor_gt 0.1246
_refine_ls_wR_factor_ref 0.1357
_reflns_number_gt 2922
_reflns_number_total 3865
_reflns_threshold_expression 'I > 2\s(I)'
_cod_data_source_file hb7928sup1.cif
_cod_data_source_block IV
_cod_original_sg_symbol_H-M 'P 21/n'
_cod_database_code 2243471
_shelx_space_group_comment
;
The symmetry employed for this shelxl refinement is uniquely defined
by the following loop, which should always be used as a source of
symmetry information in preference to the above space-group names.
They are only intended as comments.
;
_shelx_estimated_absorpt_t_min 0.939
_shelx_estimated_absorpt_t_max 0.949
_shelxl_version_number 2.014

loop_
_space_group_symop_operation_xyz
'x, y, z'
'-x+1/2, y+1/2, -z+1/2'
'-x, -y, -z'
'x-1/2, -y-1/2, z-1/2'

loop_
_atom_site_type_symbol
_atom_site_label
_atom_site_fract_x
_atom_site_fract_y
_atom_site_fract_z
_atom_site_U_iso_or_equiv
_atom_site_adp_type
_atom_site_calc_flag
_atom_site_occupancy
_atom_site_disorder_assembly
_atom_site_disorder_group
N N1 0.40587(10) 0.4532(3) 0.63092(10) 0.0437(4) Uani d 1 . .
H H11 0.4673(15) 0.458(3) 0.6543(14) 0.052 Uiso d 1 . .
H H12 0.3839(14) 0.402(3) 0.5813(15) 0.052 Uiso d 1 . .
C C2 0.37290(12) 0.6586(3) 0.62596(14) 0.0539(5) Uani d 1 . .
H H2A 0.3861 0.7353 0.5862 0.065 Uiso calc 1 . .
H H2B 0.4045 0.7211 0.6822 0.065 Uiso calc 1 . .
C C3 0.27242(12) 0.6622(3) 0.59632(15) 0.0562(5) Uani d 1 . .
H H3A 0.2532 0.7996 0.5958 0.067 Uiso calc 1 . .
H H3B 0.2408 0.6114 0.5378 0.067 Uiso calc 1 . .
N N4 0.24731(9) 0.5429(2) 0.65119(9) 0.0368(3) Uani d 1 . .
C C5 0.27922(12) 0.3385(3) 0.65583(15) 0.0554(5) Uani d 1 . .
H H5A 0.2471 0.2767 0.5995 0.066 Uiso calc 1 . .
H H5B 0.2656 0.2626 0.6955 0.066 Uiso calc 1 . .
C C6 0.37933(13) 0.3300(4) 0.68511(16) 0.0659(6) Uani d 1 . .
H H6A 0.4117 0.3765 0.7442 0.079 Uiso calc 1 . .
H H6B 0.3969 0.1921 0.6837 0.079 Uiso calc 1 . .
C C21 0.15488(10) 0.5597(3) 0.63263(10) 0.0363(4) Uani d 1 . .
C C22 0.10464(13) 0.7296(3) 0.59483(14) 0.0564(5) Uani d 1 . .
H H22 0.1312 0.8344 0.5798 0.068 Uiso calc 1 . .
C C23 0.01531(13) 0.7464(4) 0.57899(14) 0.0654(6) Uani d 1 . .
H H23 -0.0176 0.8621 0.5539 0.078 Uiso calc 1 . .
C C24 -0.02378(12) 0.5940(4) 0.60014(12) 0.0533(5) Uani d 1 . .
F F24 -0.11190(7) 0.6095(3) 0.58299(9) 0.0781(4) Uani d 1 . .
C C25 0.02295(13) 0.4251(3) 0.63800(15) 0.0582(5) Uani d 1 . .
H H25 -0.0048 0.3218 0.6526 0.070 Uiso calc 1 . .
C C26 0.11240(12) 0.4082(3) 0.65464(14) 0.0530(5) Uani d 1 . .
H H26 0.1448 0.2929 0.6811 0.064 Uiso calc 1 . .
C C31 0.66352(10) 0.5012(2) 0.76514(10) 0.0325(3) Uani d 1 . .
O O31 0.58276(8) 0.4723(2) 0.74598(8) 0.0515(4) Uani d 1 . .
C C32 0.69912(10) 0.5164(2) 0.70408(9) 0.0311(3) Uani d 1 . .
C C33 0.78970(10) 0.5187(2) 0.72642(10) 0.0316(3) Uani d 1 . .
H H33 0.8087 0.5195 0.6843 0.038 Uiso calc 1 . .
C C34 0.85232(10) 0.5198(2) 0.81288(10) 0.0310(3) Uani d 1 . .
C C35 0.82562(10) 0.5169(2) 0.87651(10) 0.0307(3) Uani d 1 . .
H H35 0.8686 0.5201 0.9343 0.037 Uiso calc 1 . .
C C36 0.73523(10) 0.5092(2) 0.85326(9) 0.0306(3) Uani d 1 . .
N N32 0.63656(10) 0.5325(2) 0.61270(9) 0.0408(3) Uani d 1 . .
O O32 0.55940(9) 0.5932(3) 0.59024(9) 0.0663(4) Uani d 1 . .
O O33 0.66548(10) 0.4937(3) 0.56166(9) 0.0652(4) Uani d 1 . .
N N34 0.94736(9) 0.5289(2) 0.83657(10) 0.0408(3) Uani d 1 . .
O O34 0.97031(9) 0.4935(2) 0.78121(10) 0.0596(4) Uani d 1 . .
O O35 1.00128(8) 0.5720(3) 0.91068(9) 0.0653(4) Uani d 1 . .
N N36 0.71188(10) 0.5052(2) 0.92360(9) 0.0415(3) Uani d 1 . .
O O36 0.76681(10) 0.4316(2) 0.99197(8) 0.0586(4) Uani d 1 . .
O O37 0.64114(10) 0.5790(3) 0.91295(10) 0.0662(4) Uani d 1 . .

loop_
_atom_site_aniso_label
_atom_site_aniso_U_11
_atom_site_aniso_U_22
_atom_site_aniso_U_33
_atom_site_aniso_U_12
_atom_site_aniso_U_13
_atom_site_aniso_U_23
N1 0.0255(7) 0.0670(10) 0.0364(7) 0.0038(7) 0.0125(6) -0.0009(7)
C2 0.0398(9) 0.0577(12) 0.0692(13) -0.0043(9) 0.0296(9) 0.0047(10)
C3 0.0405(10) 0.0588(12) 0.0768(14) 0.0120(9) 0.0336(10) 0.0262(10)
N4 0.0308(7) 0.0434(8) 0.0381(7) 0.0044(6) 0.0178(6) 0.0026(6)
C5 0.0435(10) 0.0489(11) 0.0845(14) 0.0110(8) 0.0389(10) 0.0155(10)
C6 0.0454(11) 0.0752(15) 0.0866(15) 0.0254(10) 0.0389(11) 0.0360(13)
C21 0.0310(8) 0.0481(9) 0.0304(7) 0.0037(7) 0.0150(6) -0.0019(7)
C22 0.0460(10) 0.0672(13) 0.0647(12) 0.0181(9) 0.0330(9) 0.0228(10)
C23 0.0470(11) 0.0883(17) 0.0643(13) 0.0309(11) 0.0289(10) 0.0238(12)
C24 0.0305(8) 0.0867(15) 0.0421(10) 0.0051(9) 0.0165(8) -0.0072(10)
F24 0.0314(6) 0.1237(12) 0.0776(9) 0.0088(7) 0.0241(6) -0.0065(8)
C25 0.0423(10) 0.0666(13) 0.0737(14) -0.0085(9) 0.0337(10) -0.0089(11)
C26 0.0417(10) 0.0512(11) 0.0719(13) 0.0038(8) 0.0314(10) 0.0038(10)
C31 0.0254(7) 0.0299(7) 0.0367(8) 0.0004(6) 0.0099(6) -0.0011(6)
O31 0.0251(6) 0.0758(9) 0.0483(7) -0.0046(6) 0.0125(5) 0.0002(6)
C32 0.0301(7) 0.0278(7) 0.0273(7) -0.0015(6) 0.0066(6) -0.0006(6)
C33 0.0349(8) 0.0283(7) 0.0331(7) -0.0013(6) 0.0171(6) 0.0003(6)
C34 0.0241(7) 0.0294(7) 0.0366(8) -0.0002(6) 0.0119(6) 0.0013(6)
C35 0.0276(7) 0.0290(7) 0.0292(7) -0.0008(6) 0.0081(6) -0.0008(6)
C36 0.0295(7) 0.0308(7) 0.0307(7) -0.0008(6) 0.0135(6) -0.0021(6)
N32 0.0405(8) 0.0403(8) 0.0305(7) -0.0064(6) 0.0073(6) -0.0005(6)
O32 0.0406(7) 0.0907(12) 0.0437(8) 0.0081(7) -0.0003(6) 0.0033(7)
O33 0.0647(9) 0.0950(12) 0.0317(7) 0.0007(8) 0.0190(6) 0.0027(7)
N34 0.0274(7) 0.0446(8) 0.0493(8) 0.0015(6) 0.0169(6) 0.0076(6)
O34 0.0411(7) 0.0796(10) 0.0699(9) 0.0047(7) 0.0358(7) 0.0033(8)
O35 0.0281(6) 0.1017(12) 0.0520(8) -0.0113(7) 0.0069(6) -0.0006(8)
N36 0.0383(7) 0.0483(8) 0.0417(8) -0.0061(6) 0.0219(6) -0.0090(6)
O36 0.0569(8) 0.0831(11) 0.0368(7) 0.0005(7) 0.0226(6) 0.0068(7)
O37 0.0517(8) 0.0930(12) 0.0654(9) 0.0102(8) 0.0369(7) -0.0124(8)

loop_
_atom_type_symbol
_atom_type_description
_atom_type_scat_dispersion_real
_atom_type_scat_dispersion_imag
_atom_type_scat_source
C C 0.0033 0.0016 'International Tables Vol C Tables 4.2.6.8 and 6.1.1.4'
H H 0.0000 0.0000 'International Tables Vol C Tables 4.2.6.8 and 6.1.1.4'
F F 0.0171 0.0103 'International Tables Vol C Tables 4.2.6.8 and 6.1.1.4'
N N 0.0061 0.0033 'International Tables Vol C Tables 4.2.6.8 and 6.1.1.4'
O O 0.0106 0.0060 'International Tables Vol C Tables 4.2.6.8 and 6.1.1.4'

loop_
_geom_angle_atom_site_label_1
_geom_angle_atom_site_label_2
_geom_angle_atom_site_label_3
_geom_angle_site_symmetry_1
_geom_angle_site_symmetry_3
_geom_angle
_geom_angle_publ_flag
C2 N1 C6 . . 110.09(15) ?
C2 N1 H11 . . 107.8(13) ?
C6 N1 H11 . . 110.0(13) ?
C2 N1 H12 . . 110.5(15) ?
C6 N1 H12 . . 108.8(15) ?
H11 N1 H12 . . 109.7(19) ?
N1 C2 C3 . . 111.20(16) ?
N1 C2 H2A . . 109.4 ?
C3 C2 H2A . . 109.4 ?
N1 C2 H2B . . 109.4 ?
C3 C2 H2B . . 109.4 ?
H2A C2 H2B . . 108.0 ?
N4 C3 C2 . . 112.37(16) ?
N4 C3 H3A . . 109.1 ?
C2 C3 H3A . . 109.1 ?
N4 C3 H3B . . 109.1 ?
C2 C3 H3B . . 109.1 ?
H3A C3 H3B . . 107.9 ?
C21 N4 C5 . . 114.59(14) ?
C21 N4 C3 . . 114.90(13) ?
C5 N4 C3 . . 109.90(14) ?
N4 C5 C6 . . 111.98(17) ?
N4 C5 H5A . . 109.2 ?
C6 C5 H5A . . 109.2 ?
N4 C5 H5B . . 109.2 ?
C6 C5 H5B . . 109.2 ?
H5A C5 H5B . . 107.9 ?
N1 C6 C5 . . 112.26(16) ?
N1 C6 H6A . . 109.2 ?
C5 C6 H6A . . 109.2 ?
N1 C6 H6B . . 109.2 ?
C5 C6 H6B . . 109.2 ?
H6A C6 H6B . . 107.9 ?
C22 C21 C26 . . 117.27(16) ?
C22 C21 N4 . . 121.57(16) ?
C26 C21 N4 . . 121.12(15) ?
C21 C22 C23 . . 121.1(2) ?
C21 C22 H22 . . 119.5 ?
C23 C22 H22 . . 119.5 ?
C24 C23 C22 . . 119.7(2) ?
C24 C23 H23 . . 120.2 ?
C22 C23 H23 . . 120.2 ?
C23 C24 C25 . . 121.43(17) ?
C23 C24 F24 . . 119.5(2) ?
C25 C24 F24 . . 119.1(2) ?
C24 C25 C26 . . 119.2(2) ?
C24 C25 H25 . . 120.4 ?
C26 C25 H25 . . 120.4 ?
C25 C26 C21 . . 121.39(19) ?
C25 C26 H26 . . 119.3 ?
C21 C26 H26 . . 119.3 ?
O31 C31 C36 . . 123.02(15) ?
O31 C31 C32 . . 125.20(15) ?
C36 C31 C32 . . 111.63(13) ?
C33 C32 C31 . . 124.38(14) ?
C33 C32 N32 . . 116.20(14) ?
C31 C32 N32 . . 119.41(14) ?
C32 C33 C34 . . 118.65(14) ?
C32 C33 H33 . . 120.7 ?
C34 C33 H33 . . 120.7 ?
C35 C34 C33 . . 121.63(14) ?
C35 C34 N34 . . 119.56(14) ?
C33 C34 N34 . . 118.80(14) ?
C36 C35 C34 . . 119.04(14) ?
C36 C35 H35 . . 120.5 ?
C34 C35 H35 . . 120.5 ?
C35 C36 C31 . . 124.43(14) ?
C35 C36 N36 . . 116.17(13) ?
C31 C36 N36 . . 119.39(13) ?
O32 N32 O33 . . 123.09(15) ?
O32 N32 C32 . . 118.97(15) ?
O33 N32 C32 . . 117.84(15) ?
O35 N34 O34 . . 123.04(15) ?
O35 N34 C34 . . 118.74(15) ?
O34 N34 C34 . . 118.22(15) ?
O37 N36 O36 . . 123.00(15) ?
O37 N36 C36 . . 119.22(15) ?
O36 N36 C36 . . 117.74(14) ?

loop_
_geom_bond_atom_site_label_1
_geom_bond_atom_site_label_2
_geom_bond_site_symmetry_2
_geom_bond_distance
_geom_bond_publ_flag
N1 C2 . 1.464(3) ?
N1 C6 . 1.473(3) ?
N1 H11 . 0.91(2) ?
N1 H12 . 0.84(2) ?
C2 C3 . 1.503(2) ?
C2 H2A . 0.9700 ?
C2 H2B . 0.9700 ?
C3 N4 . 1.453(2) ?
C3 H3A . 0.9700 ?
C3 H3B . 0.9700 ?
N4 C21 . 1.4215(19) ?
N4 C5 . 1.452(2) ?
C5 C6 . 1.499(2) ?
C5 H5A . 0.9700 ?
C5 H5B . 0.9700 ?
C6 H6A . 0.9700 ?
C6 H6B . 0.9700 ?
C21 C22 . 1.381(3) ?
C21 C26 . 1.388(3) ?
C22 C23 . 1.385(3) ?
C22 H22 . 0.9300 ?
C23 C24 . 1.350(3) ?
C23 H23 . 0.9300 ?
C24 C25 . 1.355(3) ?
C24 F24 . 1.358(2) ?
C25 C26 . 1.383(2) ?
C25 H25 . 0.9300 ?
C26 H26 . 0.9300 ?
C31 O31 . 1.2398(19) ?
C31 C36 . 1.448(2) ?
C31 C32 . 1.451(2) ?
C32 C33 . 1.371(2) ?
C32 N32 . 1.4522(19) ?
C33 C34 . 1.383(2) ?
C33 H33 . 0.9300 ?
C34 C35 . 1.382(2) ?
C34 N34 . 1.4383(19) ?
C35 C36 . 1.365(2) ?
C35 H35 . 0.9300 ?
C36 N36 . 1.458(2) ?
N32 O32 . 1.224(2) ?
N32 O33 . 1.227(2) ?
N34 O35 . 1.221(2) ?
N34 O34 . 1.222(2) ?
N36 O37 . 1.2084(19) ?
N36 O36 . 1.222(2) ?

loop_
_geom_hbond_atom_site_label_D
_geom_hbond_atom_site_label_H
_geom_hbond_atom_site_label_A
_geom_hbond_site_symmetry_A
_geom_hbond_distance_DH
_geom_hbond_distance_HA
_geom_hbond_distance_DA
_geom_hbond_angle_DHA
_geom_hbond_publ_flag
N1 H11 O31 . 0.91(3) 1.85(2) 2.687(2) 153(2) no
N1 H11 O32 . 0.91(3) 2.46(3) 3.103(3) 128.2(17) no
N1 H12 O33 3_666 0.84(2) 2.35(2) 3.035(2) 138.5(18) no
C5 H5A O36 4_565 0.97 2.49 3.318(3) 144 no
C6 H6B O34 2_646 0.97 2.40 3.207(3) 140 no
C25 H25 O37 2_546 0.93 2.58 3.365(3) 142 no

loop_
_geom_torsion_atom_site_label_1
_geom_torsion_atom_site_label_2
_geom_torsion_atom_site_label_3
_geom_torsion_atom_site_label_4
_geom_torsion_site_symmetry_1
_geom_torsion_site_symmetry_2
_geom_torsion_site_symmetry_3
_geom_torsion_site_symmetry_4
_geom_torsion
_geom_torsion_publ_flag
C6 N1 C2 C3 . . . . -54.1(2) ?
N1 C2 C3 N4 . . . . 56.7(2) ?
C2 C3 N4 C21 . . . . 172.77(16) ?
C2 C3 N4 C5 . . . . -56.2(2) ?
C21 N4 C5 C6 . . . . -173.67(16) ?
C3 N4 C5 C6 . . . . 55.2(2) ?
C2 N1 C6 C5 . . . . 53.9(3) ?
N4 C5 C6 N1 . . . . -55.2(3) ?
C5 N4 C21 C22 . . . . -155.31(19) ?
C3 N4 C21 C22 . . . . -26.6(2) ?
C5 N4 C21 C26 . . . . 27.0(2) ?
C3 N4 C21 C26 . . . . 155.66(19) ?
C26 C21 C22 C23 . . . . -0.6(3) ?
N4 C21 C22 C23 . . . . -178.38(18) ?
C21 C22 C23 C24 . . . . -0.5(3) ?
C22 C23 C24 C25 . . . . 1.1(3) ?
C22 C23 C24 F24 . . . . -178.73(19) ?
C23 C24 C25 C26 . . . . -0.5(3) ?
F24 C24 C25 C26 . . . . 179.29(18) ?
C24 C25 C26 C21 . . . . -0.6(3) ?
C22 C21 C26 C25 . . . . 1.1(3) ?
N4 C21 C26 C25 . . . . 178.95(18) ?
O31 C31 C32 C33 . . . . -169.91(16) ?
C36 C31 C32 C33 . . . . 5.8(2) ?
O31 C31 C32 N32 . . . . 10.8(2) ?
C36 C31 C32 N32 . . . . -173.50(13) ?
C31 C32 C33 C34 . . . . -4.4(2) ?
N32 C32 C33 C34 . . . . 174.93(13) ?
C32 C33 C34 C35 . . . . 0.6(2) ?
C32 C33 C34 N34 . . . . -177.97(14) ?
C33 C34 C35 C36 . . . . 1.2(2) ?
N34 C34 C35 C36 . . . . 179.69(14) ?
C34 C35 C36 C31 . . . . 0.8(2) ?
C34 C35 C36 N36 . . . . 179.64(14) ?
O31 C31 C36 C35 . . . . 171.87(16) ?
C32 C31 C36 C35 . . . . -4.0(2) ?
O31 C31 C36 N36 . . . . -6.9(2) ?
C32 C31 C36 N36 . . . . 177.23(13) ?
C33 C32 N32 O32 . . . . -157.44(16) ?
C31 C32 N32 O32 . . . . 21.9(2) ?
C33 C32 N32 O33 . . . . 19.0(2) ?
C31 C32 N32 O33 . . . . -161.62(16) ?
C35 C34 N34 O35 . . . . -13.8(2) ?
C33 C34 N34 O35 . . . . 164.79(16) ?
C35 C34 N34 O34 . . . . 166.42(15) ?
C33 C34 N34 O34 . . . . -15.0(2) ?
C35 C36 N36 O37 . . . . 149.59(16) ?
C31 C36 N36 O37 . . . . -31.5(2) ?
C35 C36 N36 O36 . . . . -28.3(2) ?
C31 C36 N36 O36 . . . . 150.60(16) ?

_cod_database_fobs_code 2243471
